data_4073874
loop_
_publ_author_name
'Viciano, M\'onica'
'Feliz, Marta'
'Corber\'an, Rosa'
'Mata, Jose A.'
'Clot, Eric'
'Peris, Eduardo'

_publ_section_title
;
 Aliphatic versus Aromatic C&#x2212;H Activation in the Formation of
 Abnormal Carbenes with Iridium:&#x00A0; A Combined Experimental and
 Theoretical Study
;
_journal_issue 22
_journal_name_full Organometallics
_journal_page_first 5304
_journal_paper_doi 10.1021/om7006979
_journal_volume 26
_journal_year 2007
_chemical_formula_moiety 'C24 H35 Cl7 F6 Ir N4 P'
_chemical_formula_sum 'C24 H35 Cl7 F6 Ir N4 P'
_chemical_formula_weight 964.88
_chemical_name_systematic
; 
 ? 
;
_space_group_IT_number 15
_symmetry_cell_setting monoclinic
_symmetry_Int_Tables_number 15
_symmetry_space_group_name_Hall '-C 2yc'
_symmetry_space_group_name_H-M 'C 1 2/c 1'
_atom_sites_solution_hydrogens geom
_atom_sites_solution_primary direct
_atom_sites_solution_secondary difmap
_audit_creation_method SHELXL-97
_cell_angle_alpha 90.00
_cell_angle_beta 102.6080(10)
_cell_angle_gamma 90.00
_cell_formula_units_Z 8
_cell_length_a 38.213(2)
_cell_length_b 8.3789(5)
_cell_length_c 23.3134(15)
_cell_measurement_reflns_used 20328
_cell_measurement_temperature 293(2)
_cell_measurement_theta_max 50.00
_cell_measurement_theta_min 1.09
_cell_volume 7284.6(7)
_computing_structure_refinement 'SHELXL-97 (Sheldrick, 1997)'
_computing_structure_solution 'SHELXS-97 (Sheldrick, 1990)'
_diffrn_ambient_temperature 293(2)
_diffrn_measured_fraction_theta_full 1.000
_diffrn_measured_fraction_theta_max 1.000
_diffrn_radiation_monochromator graphite
_diffrn_radiation_probe x-ray
_diffrn_radiation_source 'fine-focus sealed tube'
_diffrn_radiation_type MoK\a
_diffrn_radiation_wavelength 0.71073
_diffrn_reflns_av_R_equivalents 0.0319
_diffrn_reflns_av_sigmaI/netI 0.0337
_diffrn_reflns_limit_h_max 45
_diffrn_reflns_limit_h_min -45
_diffrn_reflns_limit_k_max 9
_diffrn_reflns_limit_k_min -7
_diffrn_reflns_limit_l_max 25
_diffrn_reflns_limit_l_min -27
_diffrn_reflns_number 20328
_diffrn_reflns_theta_full 25.00
_diffrn_reflns_theta_max 25.00
_diffrn_reflns_theta_min 1.09
_exptl_absorpt_coefficient_mu 4.277
_exptl_absorpt_correction_type empirical
_exptl_crystal_colour orange
_exptl_crystal_density_diffrn 1.760
_exptl_crystal_density_method 'not measured'
_exptl_crystal_description Prism
_exptl_crystal_F_000 3776
_exptl_crystal_size_max 0.152
_exptl_crystal_size_mid 0.102
_exptl_crystal_size_min 0.095
_refine_diff_density_max 1.241
_refine_diff_density_min -0.926
_refine_diff_density_rms 0.113
_refine_ls_extinction_method none
_refine_ls_goodness_of_fit_ref 1.033
_refine_ls_hydrogen_treatment constr
_refine_ls_matrix_type full
_refine_ls_number_parameters 368
_refine_ls_number_reflns 6410
_refine_ls_number_restraints 1
_refine_ls_restrained_S_all 1.034
_refine_ls_R_factor_all 0.0507
_refine_ls_R_factor_gt 0.0414
_refine_ls_shift/su_max 0.005
_refine_ls_shift/su_mean 0.000
_refine_ls_structure_factor_coef Fsqd
_refine_ls_weighting_details 'calc w=1/[\s^2^(Fo^2^)+(0.0636P)^2^+38.5653P] where P=(Fo^2^+2Fc^2^)/3'
_refine_ls_weighting_scheme calc
_refine_ls_wR_factor_gt 0.1099
_refine_ls_wR_factor_ref 0.1167
_reflns_number_gt 5384
_reflns_number_total 6410
_reflns_threshold_expression >2sigma(I)
_cod_data_source_file om7006979-file005.cif
_cod_data_source_block str855m
_cod_depositor_comments
;
The following automatic conversions were performed:

'_symmetry_cell_setting' value 'Monoclinic' changed to 'monoclinic'
according to /home/saulius/struct/CIF-dictionaries/cif_core.dic
dictionary named 'cif_core.dic' version 2.4.1 from 2010-06-29.

Automatic conversion script
Id: cif_fix_values 1715 2011-07-08 13:25:40Z adriana 
;
_cod_original_cell_volume 7284.5(8)
_cod_original_sg_symbol_H-M C2/c
_cod_database_code 4073874

loop_
_symmetry_equiv_pos_as_xyz
'x, y, z'
'-x, y, -z+1/2'
'x+1/2, y+1/2, z'
'-x+1/2, y+1/2, -z+1/2'
'-x, -y, -z'
'x, -y, z-1/2'
'-x+1/2, -y+1/2, -z'
'x+1/2, -y+1/2, z-1/2'

loop_
_atom_site_label
_atom_site_type_symbol
_atom_site_fract_x
_atom_site_fract_y
_atom_site_fract_z
_atom_site_U_iso_or_equiv
_atom_site_adp_type
_atom_site_occupancy
_atom_site_symmetry_multiplicity
_atom_site_calc_flag
_atom_site_refinement_flags
Ir1 Ir 0.094129(6) 0.55135(3) 0.095612(11) 0.04483(11) Uani 1 1 d .
C1 C 0.11629(17) 0.4859(8) 0.1799(3) 0.0482(14) Uani 1 1 d .
N1 N 0.13466(19) 0.4839(9) 0.2781(3) 0.0737(18) Uiso 1 1 d .
Cl1 Cl 0.11459(4) 0.82028(19) 0.12400(8) 0.0602(4) Uani 1 1 d .
P1 P 0.16175(7) 0.9567(3) 0.43682(10) 0.0758(6) Uani 1 1 d D
N2 N 0.13719(15) 0.3533(7) 0.2009(3) 0.0568(13) Uiso 1 1 d .
C2 C 0.1151(3) 0.5621(9) 0.2302(4) 0.073(2) Uani 1 1 d .
H2 H 0.1025 0.6563 0.2322 0.088 Uiso 1 1 calc R
Cl2 Cl 0.22512(8) 0.5622(3) 0.20919(16) 0.1162(11) Uani 1 1 d .
C3 C 0.1480(2) 0.3560(10) 0.2592(3) 0.0660(19) Uani 1 1 d .
N3 N 0.16510(14) 0.3763(7) 0.0892(2) 0.0523(13) Uiso 1 1 d .
Cl3 Cl 0.21907(8) 0.8721(4) 0.15779(15) 0.1198(10) Uani 1 1 d .
N4 N 0.19270(17) 0.5352(7) 0.0422(3) 0.0614(15) Uiso 1 1 d .
Cl4 Cl 0.19492(9) 0.8195(4) 0.26377(14) 0.1259(10) Uani 1 1 d .
C4 C 0.1721(3) 0.2391(14) 0.2966(4) 0.108(4) Uani 1 1 d .
H4A H 0.1934 0.2925 0.3171 0.162 Uiso 1 1 calc R
H4B H 0.1785 0.1565 0.2722 0.162 Uiso 1 1 calc R
H4C H 0.1600 0.1929 0.3245 0.162 Uiso 1 1 calc R
Cl5 Cl 0.07979(10) -0.0021(5) 0.24259(16) 0.1271(10) Uani 1 1 d .
C5 C 0.1395(5) 0.5353(15) 0.3397(5) 0.133(5) Uani 1 1 d .
H5A H 0.1284 0.4596 0.3609 0.200 Uiso 1 1 calc R
H5B H 0.1288 0.6383 0.3412 0.200 Uiso 1 1 calc R
H5C H 0.1647 0.5417 0.3572 0.200 Uiso 1 1 calc R
C6 C 0.1476(5) 0.2258(10) 0.1661(5) 0.154(7) Uani 1 1 d .
H6A H 0.1670 0.1710 0.1926 0.184 Uiso 1 1 calc R
H6B H 0.1275 0.1523 0.1593 0.184 Uiso 1 1 calc R
Cl6 Cl 0.05784(15) 0.2611(6) 0.3014(2) 0.1858(19) Uani 1 1 d .
Cl7 Cl 0.03636(18) -0.0461(11) 0.3263(3) 0.304(5) Uani 1 1 d .
C7 C 0.1572(4) 0.2322(9) 0.1181(5) 0.120(5) Uani 1 1 d .
H7A H 0.1387 0.1774 0.0899 0.144 Uiso 1 1 calc R
H7B H 0.1786 0.1665 0.1230 0.144 Uiso 1 1 calc R
C8 C 0.14276(16) 0.5109(8) 0.0757(3) 0.0474(14) Uani 1 1 d .
C9 C 0.16077(18) 0.6077(9) 0.0466(3) 0.0611(18) Uani 1 1 d .
H9 H 0.1531 0.7077 0.0317 0.073 Uiso 1 1 calc R
C10 C 0.2195(3) 0.6033(13) 0.0130(6) 0.111(4) Uani 1 1 d .
H10A H 0.2429 0.5915 0.0378 0.166 Uiso 1 1 calc R
H10B H 0.2145 0.7145 0.0054 0.166 Uiso 1 1 calc R
H10C H 0.2186 0.5486 -0.0235 0.166 Uiso 1 1 calc R
C11 C 0.19517(18) 0.3946(9) 0.0690(3) 0.0556(16) Uani 1 1 d .
C12 C 0.2263(2) 0.2841(11) 0.0763(4) 0.081(2) Uani 1 1 d .
H12A H 0.2434 0.3102 0.1117 0.122 Uiso 1 1 calc R
H12B H 0.2373 0.2944 0.0432 0.122 Uiso 1 1 calc R
H12C H 0.2182 0.1763 0.0786 0.122 Uiso 1 1 calc R
C13 C 0.05156(19) 0.6347(10) 0.0196(4) 0.067(2) Uani 1 1 d .
C14 C 0.0542(3) 0.7834(16) -0.0153(6) 0.145(6) Uani 1 1 d .
H14A H 0.0757 0.7793 -0.0304 0.217 Uiso 1 1 calc R
H14B H 0.0550 0.8752 0.0096 0.217 Uiso 1 1 calc R
H14C H 0.0337 0.7906 -0.0474 0.217 Uiso 1 1 calc R
C15 C 0.03742(18) 0.6322(10) 0.0705(4) 0.067(2) Uani 1 1 d .
C16 C 0.0229(3) 0.7748(17) 0.0962(6) 0.148(6) Uani 1 1 d .
H16A H 0.0204 0.7505 0.1353 0.222 Uiso 1 1 calc R
H16B H -0.0001 0.8025 0.0724 0.222 Uiso 1 1 calc R
H16C H 0.0391 0.8630 0.0973 0.222 Uiso 1 1 calc R
C17 C 0.0389(2) 0.4724(17) 0.0910(4) 0.107(4) Uani 1 1 d .
C18 C 0.0250(4) 0.411(3) 0.1413(7) 0.268(15) Uani 1 1 d .
H18A H 0.0293 0.4881 0.1725 0.402 Uiso 1 1 calc R
H18B H 0.0371 0.3130 0.1551 0.402 Uiso 1 1 calc R
H18C H -0.0003 0.3917 0.1290 0.402 Uiso 1 1 calc R
C19 C 0.0561(2) 0.3810(9) 0.0501(6) 0.091(3) Uani 1 1 d .
C20 C 0.0587(4) 0.1993(13) 0.0476(10) 0.276(15) Uani 1 1 d .
H20A H 0.0789 0.1702 0.0316 0.414 Uiso 1 1 calc R
H20B H 0.0372 0.1573 0.0230 0.414 Uiso 1 1 calc R
H20C H 0.0616 0.1561 0.0865 0.414 Uiso 1 1 calc R
C21 C 0.0618(2) 0.4881(13) 0.0071(4) 0.077(2) Uani 1 1 d .
C22 C 0.0780(3) 0.445(2) -0.0450(6) 0.168(8) Uani 1 1 d .
H22A H 0.0603 0.4577 -0.0808 0.252 Uiso 1 1 calc R
H22B H 0.0859 0.3355 -0.0414 0.252 Uiso 1 1 calc R
H22C H 0.0981 0.5130 -0.0456 0.252 Uiso 1 1 calc R
C23 C 0.1996(2) 0.7364(10) 0.1976(4) 0.078(2) Uani 1 1 d .
H23 H 0.1756 0.7095 0.1746 0.094 Uiso 1 1 calc R
C24 C 0.0691(3) 0.0550(15) 0.3088(5) 0.114(4) Uani 1 1 d .
H24 H 0.0905 0.0429 0.3404 0.136 Uiso 1 1 calc R
F2 F 0.1461(2) 1.1290(8) 0.4236(3) 0.132(2) Uani 1 1 d .
F3 F 0.1766(3) 0.7844(8) 0.4487(3) 0.180(4) Uani 1 1 d .
F1 F 0.1470(3) 0.9190(10) 0.3710(4) 0.191(5) Uani 1 1 d .
F5 F 0.1771(4) 1.0031(11) 0.4987(3) 0.249(8) Uani 1 1 d .
F4 F 0.1942(4) 1.0142(18) 0.4177(9) 0.293(6) Uani 1 1 d .
F6 F 0.1263(2) 0.9042(18) 0.4498(9) 0.293(6) Uani 1 1 d D

loop_
_atom_site_aniso_label
_atom_site_aniso_U_11
_atom_site_aniso_U_22
_atom_site_aniso_U_33
_atom_site_aniso_U_23
_atom_site_aniso_U_13
_atom_site_aniso_U_12
Ir1 0.03915(15) 0.03788(15) 0.05564(17) -0.00173(10) 0.00638(10) -0.00129(9)
C1 0.051(4) 0.039(3) 0.056(4) -0.004(3) 0.014(3) -0.002(3)
Cl1 0.0571(9) 0.0386(8) 0.0794(12) -0.0039(8) 0.0025(8) -0.0020(7)
P1 0.0943(16) 0.0695(14) 0.0632(13) -0.0033(10) 0.0160(11) -0.0085(11)
C2 0.097(6) 0.060(5) 0.066(5) 0.004(4) 0.028(4) 0.024(4)
Cl2 0.104(2) 0.0718(16) 0.153(3) 0.0042(15) -0.0157(18) 0.0219(13)
C3 0.069(4) 0.070(5) 0.061(4) 0.013(4) 0.020(4) -0.003(4)
Cl3 0.1054(19) 0.100(2) 0.143(3) 0.0298(18) 0.0032(18) -0.0167(16)
Cl4 0.121(2) 0.129(3) 0.121(2) -0.043(2) 0.0127(18) -0.0169(19)
C4 0.125(8) 0.114(8) 0.088(7) 0.050(6) 0.030(6) 0.033(7)
Cl5 0.145(3) 0.129(2) 0.115(2) -0.015(2) 0.046(2) 0.007(2)
C5 0.220(16) 0.123(10) 0.059(6) -0.016(6) 0.037(8) -0.011(9)
C6 0.35(2) 0.032(4) 0.122(9) 0.020(5) 0.146(12) 0.043(8)
Cl6 0.243(5) 0.175(4) 0.148(3) -0.018(3) 0.060(3) 0.066(4)
Cl7 0.213(6) 0.477(12) 0.221(6) 0.121(7) 0.045(5) -0.177(7)
C7 0.225(13) 0.032(4) 0.147(10) 0.001(5) 0.136(10) 0.004(6)
C8 0.045(3) 0.043(3) 0.052(4) -0.005(3) 0.007(3) -0.001(3)
C9 0.054(4) 0.061(4) 0.071(5) 0.020(4) 0.019(3) 0.005(3)
C10 0.086(6) 0.099(7) 0.169(11) 0.042(7) 0.074(7) 0.010(6)
C11 0.052(4) 0.054(4) 0.062(4) 0.003(3) 0.017(3) 0.008(3)
C12 0.077(5) 0.085(6) 0.085(6) 0.004(5) 0.027(4) 0.028(5)
C13 0.049(4) 0.073(5) 0.071(5) 0.006(4) -0.007(3) 0.002(4)
C14 0.117(9) 0.141(11) 0.142(11) 0.070(9) -0.045(8) -0.027(8)
C15 0.040(3) 0.076(5) 0.082(5) -0.011(4) 0.005(3) 0.000(3)
C16 0.058(5) 0.181(13) 0.188(13) -0.096(11) -0.010(6) 0.045(7)
C17 0.048(5) 0.179(12) 0.082(6) 0.035(7) -0.008(4) -0.062(6)
C18 0.102(10) 0.54(4) 0.140(13) 0.159(19) -0.015(8) -0.153(17)
C19 0.061(5) 0.044(4) 0.142(9) -0.011(5) -0.037(5) -0.005(4)
C20 0.173(14) 0.049(6) 0.49(3) -0.014(12) -0.185(19) -0.015(7)
C21 0.059(5) 0.091(6) 0.073(5) -0.027(5) -0.004(4) 0.005(4)
C22 0.093(8) 0.30(2) 0.105(9) -0.107(12) 0.001(7) 0.018(10)
C23 0.068(5) 0.057(5) 0.095(6) -0.004(4) -0.014(4) -0.003(4)
C24 0.091(7) 0.155(12) 0.096(8) 0.018(7) 0.023(6) 0.021(7)
F2 0.195(7) 0.087(4) 0.114(5) -0.002(4) 0.032(5) 0.034(4)
F3 0.306(11) 0.091(5) 0.107(5) -0.009(4) -0.035(6) 0.046(6)
F1 0.294(13) 0.124(6) 0.109(6) -0.035(5) -0.058(7) 0.033(7)
F5 0.51(2) 0.117(5) 0.073(5) -0.009(4) -0.035(8) 0.072(10)
F4 0.181(8) 0.277(10) 0.460(19) 0.091(11) 0.158(10) -0.022(7)
F6 0.181(8) 0.277(10) 0.460(19) 0.091(11) 0.158(10) -0.022(7)

loop_
_atom_type_symbol
_atom_type_description
_atom_type_scat_dispersion_real
_atom_type_scat_dispersion_imag
_atom_type_scat_source
C C 0.0033 0.0016 'International Tables Vol C Tables 4.2.6.8 and 6.1.1.4'
H H 0.0000 0.0000 'International Tables Vol C Tables 4.2.6.8 and 6.1.1.4'
N N 0.0061 0.0033 'International Tables Vol C Tables 4.2.6.8 and 6.1.1.4'
F F 0.0171 0.0103 'International Tables Vol C Tables 4.2.6.8 and 6.1.1.4'
P P 0.1023 0.0942 'International Tables Vol C Tables 4.2.6.8 and 6.1.1.4'
Cl Cl 0.1484 0.1585 'International Tables Vol C Tables 4.2.6.8 and 6.1.1.4'
Ir Ir -1.4442 7.9887 'International Tables Vol C Tables 4.2.6.8 and 6.1.1.4'

loop_
_geom_angle_atom_site_label_1
_geom_angle_atom_site_label_2
_geom_angle_atom_site_label_3
_geom_angle
C1 Ir1 C8 88.1(3)
C1 Ir1 C19 113.0(4)
C8 Ir1 C19 109.3(4)
C1 Ir1 C17 99.1(3)
C8 Ir1 C17 148.7(5)
C19 Ir1 C17 39.9(4)
C1 Ir1 C15 120.8(3)
C8 Ir1 C15 151.0(3)
C19 Ir1 C15 63.6(3)
C17 Ir1 C15 37.5(4)
C1 Ir1 C21 149.3(4)
C8 Ir1 C21 95.6(3)
C19 Ir1 C21 37.3(4)
C17 Ir1 C21 63.2(4)
C15 Ir1 C21 61.1(3)
C1 Ir1 C13 157.5(3)
C8 Ir1 C13 114.4(3)
C19 Ir1 C13 61.3(3)
C17 Ir1 C13 62.0(3)
C15 Ir1 C13 36.7(3)
C21 Ir1 C13 35.0(3)
C1 Ir1 Cl1 86.88(18)
C8 Ir1 Cl1 87.77(18)
C19 Ir1 Cl1 153.5(2)
C17 Ir1 Cl1 122.9(4)
C15 Ir1 Cl1 91.5(2)
C21 Ir1 Cl1 123.7(3)
C13 Ir1 Cl1 93.5(2)
C2 C1 N2 101.5(6)
C2 C1 Ir1 128.8(5)
N2 C1 Ir1 129.7(5)
C3 N1 C2 107.6(7)
C3 N1 C5 126.4(9)
C2 N1 C5 125.9(9)
F5 P1 F4 91.6(10)
F5 P1 F6 93.6(10)
F4 P1 F6 173.7(11)
F5 P1 F1 175.9(7)
F4 P1 F1 85.1(9)
F6 P1 F1 89.5(9)
F5 P1 F3 91.1(4)
F4 P1 F3 93.3(7)
F6 P1 F3 90.2(7)
F1 P1 F3 91.6(4)
F5 P1 F2 90.1(4)
F4 P1 F2 87.1(6)
F6 P1 F2 89.3(7)
F1 P1 F2 87.3(4)
F3 P1 F2 178.7(5)
C3 N2 C1 111.8(6)
C3 N2 C6 121.4(8)
C1 N2 C6 126.8(7)
C1 C2 N1 111.6(7)
N1 C3 N2 107.5(7)
N1 C3 C4 125.5(8)
N2 C3 C4 126.9(8)
C11 N3 C8 110.8(6)
C11 N3 C7 122.7(7)
C8 N3 C7 126.4(7)
C11 N4 C9 109.1(6)
C11 N4 C10 125.5(7)
C9 N4 C10 125.4(7)
C7 C6 N2 129.6(8)
C6 C7 N3 125.8(8)
C9 C8 N3 104.1(6)
C9 C8 Ir1 127.5(5)
N3 C8 Ir1 128.4(5)
C8 C9 N4 109.3(6)
N4 C11 N3 106.8(6)
N4 C11 C12 125.4(7)
N3 C11 C12 127.9(7)
C21 C13 C15 110.8(8)
C21 C13 C14 125.7(10)
C15 C13 C14 123.5(10)
C21 C13 Ir1 71.9(5)
C15 C13 Ir1 71.1(4)
C14 C13 Ir1 124.3(6)
C13 C15 C17 107.7(8)
C13 C15 C16 124.8(10)
C17 C15 C16 127.5(11)
C13 C15 Ir1 72.2(4)
C17 C15 Ir1 70.0(5)
C16 C15 Ir1 124.2(6)
C15 C17 C18 126.9(16)
C15 C17 C19 105.2(8)
C18 C17 C19 127.9(16)
C15 C17 Ir1 72.5(4)
C18 C17 Ir1 125.1(7)
C19 C17 Ir1 68.4(4)
C21 C19 C17 106.9(8)
C21 C19 C20 126.1(15)
C17 C19 C20 125.6(15)
C21 C19 Ir1 74.4(5)
C17 C19 Ir1 71.7(4)
C20 C19 Ir1 129.7(7)
C13 C21 C19 109.4(8)
C13 C21 C22 125.6(12)
C19 C21 C22 125.0(11)
C13 C21 Ir1 73.1(5)
C19 C21 Ir1 68.3(5)
C22 C21 Ir1 123.9(7)
Cl3 C23 Cl4 110.6(5)
Cl3 C23 Cl2 109.8(5)
Cl4 C23 Cl2 111.1(5)
Cl7 C24 Cl5 114.7(8)
Cl7 C24 Cl6 110.2(8)
Cl5 C24 Cl6 106.2(6)

loop_
_geom_bond_atom_site_label_1
_geom_bond_atom_site_label_2
_geom_bond_distance
Ir1 C1 2.039(7)
Ir1 C8 2.039(6)
Ir1 C19 2.146(7)
Ir1 C17 2.191(7)
Ir1 C15 2.224(7)
Ir1 C21 2.224(8)
Ir1 C13 2.239(7)
Ir1 Cl1 2.4291(16)
C1 C2 1.344(10)
C1 N2 1.393(9)
N1 C3 1.304(10)
N1 C2 1.368(11)
N1 C5 1.472(12)
P1 F5 1.486(8)
P1 F4 1.486(11)
P1 F6 1.516(2)
P1 F1 1.548(8)
P1 F3 1.554(7)
P1 F2 1.567(7)
N2 C3 1.333(9)
N2 C6 1.448(10)
Cl2 C23 1.744(8)
C3 C4 1.488(11)
N3 C11 1.341(8)
N3 C8 1.408(9)
N3 C7 1.446(10)
Cl3 C23 1.736(9)
N4 C11 1.328(9)
N4 C9 1.387(9)
N4 C10 1.463(10)
Cl4 C23 1.736(9)
Cl5 C24 1.748(12)
C6 C7 1.254(12)
Cl6 C24 1.779(13)
Cl7 C24 1.635(13)
C8 C9 1.340(9)
C11 C12 1.487(10)
C13 C21 1.341(12)
C13 C15 1.406(11)
C13 C14 1.504(13)
C15 C17 1.420(15)
C15 C16 1.496(13)
C17 C18 1.481(15)
C17 C19 1.482(16)
C19 C21 1.399(15)
C19 C20 1.528(13)
C21 C22 1.523(14)

loop_
_geom_torsion_atom_site_label_1
_geom_torsion_atom_site_label_2
_geom_torsion_atom_site_label_3
_geom_torsion_atom_site_label_4
_geom_torsion
C8 Ir1 C1 C2 130.3(7)
C19 Ir1 C1 C2 -119.5(8)
C17 Ir1 C1 C2 -80.3(8)
C15 Ir1 C1 C2 -47.4(8)
C21 Ir1 C1 C2 -131.8(8)
C13 Ir1 C1 C2 -49.2(11)
Cl1 Ir1 C1 C2 42.5(7)
C8 Ir1 C1 N2 -48.2(6)
C19 Ir1 C1 N2 62.0(7)
C17 Ir1 C1 N2 101.2(7)
C15 Ir1 C1 N2 134.1(6)
C21 Ir1 C1 N2 49.7(9)
C13 Ir1 C1 N2 132.3(7)
Cl1 Ir1 C1 N2 -136.0(6)
C2 C1 N2 C3 -1.6(8)
Ir1 C1 N2 C3 177.2(5)
C2 C1 N2 C6 179.7(10)
Ir1 C1 N2 C6 -1.5(12)
N2 C1 C2 N1 1.6(9)
Ir1 C1 C2 N1 -177.2(5)
C3 N1 C2 C1 -1.0(10)
C5 N1 C2 C1 179.1(10)
C2 N1 C3 N2 0.0(9)
C5 N1 C3 N2 179.8(10)
C2 N1 C3 C4 177.9(8)
C5 N1 C3 C4 -2.3(15)
C1 N2 C3 N1 1.1(8)
C6 N2 C3 N1 179.9(9)
C1 N2 C3 C4 -176.8(8)
C6 N2 C3 C4 2.0(13)
C3 N2 C6 C7 -138.4(18)
C1 N2 C6 C7 40(2)
N2 C6 C7 N3 9(3)
C11 N3 C7 C6 130.4(16)
C8 N3 C7 C6 -53(2)
C11 N3 C8 C9 0.5(8)
C7 N3 C8 C9 -176.8(8)
C11 N3 C8 Ir1 -179.5(5)
C7 N3 C8 Ir1 3.2(11)
C1 Ir1 C8 C9 -131.0(7)
C19 Ir1 C8 C9 115.2(7)
C17 Ir1 C8 C9 124.5(8)
C15 Ir1 C8 C9 45.0(10)
C21 Ir1 C8 C9 79.5(7)
C13 Ir1 C8 C9 48.8(7)
Cl1 Ir1 C8 C9 -44.1(6)
C1 Ir1 C8 N3 49.0(6)
C19 Ir1 C8 N3 -64.8(7)
C17 Ir1 C8 N3 -55.5(9)
C15 Ir1 C8 N3 -134.9(6)
C21 Ir1 C8 N3 -100.4(6)
C13 Ir1 C8 N3 -131.2(6)
Cl1 Ir1 C8 N3 136.0(6)
N3 C8 C9 N4 0.2(8)
Ir1 C8 C9 N4 -179.7(5)
C11 N4 C9 C8 -0.9(9)
C10 N4 C9 C8 179.5(9)
C9 N4 C11 N3 1.2(8)
C10 N4 C11 N3 -179.2(8)
C9 N4 C11 C12 -177.0(7)
C10 N4 C11 C12 2.6(13)
C8 N3 C11 N4 -1.1(8)
C7 N3 C11 N4 176.3(8)
C8 N3 C11 C12 177.1(7)
C7 N3 C11 C12 -5.5(13)
C1 Ir1 C13 C21 -117.9(8)
C8 Ir1 C13 C21 62.6(6)
C19 Ir1 C13 C21 -36.9(6)
C17 Ir1 C13 C21 -82.6(7)
C15 Ir1 C13 C21 -120.4(8)
Cl1 Ir1 C13 C21 151.7(6)
C1 Ir1 C13 C15 2.5(10)
C8 Ir1 C13 C15 -176.9(5)
C19 Ir1 C13 C15 83.5(6)
C17 Ir1 C13 C15 37.9(6)
C21 Ir1 C13 C15 120.4(8)
Cl1 Ir1 C13 C15 -87.8(5)
C1 Ir1 C13 C14 120.7(10)
C8 Ir1 C13 C14 -58.7(10)
C19 Ir1 C13 C14 -158.2(11)
C17 Ir1 C13 C14 156.1(11)
C15 Ir1 C13 C14 118.2(11)
C21 Ir1 C13 C14 -121.3(12)
Cl1 Ir1 C13 C14 30.4(10)
C21 C13 C15 C17 -0.1(9)
C14 C13 C15 C17 179.5(7)
Ir1 C13 C15 C17 -61.3(5)
C21 C13 C15 C16 -179.0(7)
C14 C13 C15 C16 0.7(12)
Ir1 C13 C15 C16 119.8(8)
C21 C13 C15 Ir1 61.2(6)
C14 C13 C15 Ir1 -119.1(8)
C1 Ir1 C15 C13 -178.9(4)
C8 Ir1 C15 C13 5.7(8)
C19 Ir1 C15 C13 -76.6(6)
C17 Ir1 C15 C13 -117.1(8)
C21 Ir1 C15 C13 -34.4(5)
Cl1 Ir1 C15 C13 93.9(5)
C1 Ir1 C15 C17 -61.7(7)
C8 Ir1 C15 C17 122.9(8)
C19 Ir1 C15 C17 40.6(6)
C21 Ir1 C15 C17 82.8(7)
C13 Ir1 C15 C17 117.1(8)
Cl1 Ir1 C15 C17 -149.0(6)
C1 Ir1 C15 C16 60.7(11)
C8 Ir1 C15 C16 -114.7(10)
C19 Ir1 C15 C16 163.0(12)
C17 Ir1 C15 C16 122.5(13)
C21 Ir1 C15 C16 -154.8(11)
C13 Ir1 C15 C16 -120.4(12)
Cl1 Ir1 C15 C16 -26.5(10)
C13 C15 C17 C18 -176.1(9)
C16 C15 C17 C18 2.7(14)
Ir1 C15 C17 C18 121.1(10)
C13 C15 C17 C19 1.8(8)
C16 C15 C17 C19 -179.3(8)
Ir1 C15 C17 C19 -61.0(5)
C13 C15 C17 Ir1 62.8(5)
C16 C15 C17 Ir1 -118.4(8)
C1 Ir1 C17 C15 130.0(5)
C8 Ir1 C17 C15 -128.5(7)
C19 Ir1 C17 C15 -114.8(8)
C21 Ir1 C17 C15 -76.6(6)
C13 Ir1 C17 C15 -37.1(5)
Cl1 Ir1 C17 C15 37.8(7)
C1 Ir1 C17 C18 6.8(18)
C8 Ir1 C17 C18 108.3(17)
C19 Ir1 C17 C18 122(2)
C15 Ir1 C17 C18 -123(2)
C21 Ir1 C17 C18 160.2(19)
C13 Ir1 C17 C18 -160.3(19)
Cl1 Ir1 C17 C18 -85.4(17)
C1 Ir1 C17 C19 -115.2(6)
C8 Ir1 C17 C19 -13.7(10)
C15 Ir1 C17 C19 114.8(8)
C21 Ir1 C17 C19 38.2(5)
C13 Ir1 C17 C19 77.7(6)
Cl1 Ir1 C17 C19 152.6(5)
C15 C17 C19 C21 -2.9(8)
C18 C17 C19 C21 175.1(9)
Ir1 C17 C19 C21 -66.6(5)
C15 C17 C19 C20 -170.0(8)
C18 C17 C19 C20 7.9(15)
Ir1 C17 C19 C20 126.2(9)
C15 C17 C19 Ir1 63.8(5)
C18 C17 C19 Ir1 -118.3(10)
C1 Ir1 C19 C21 -169.6(5)
C8 Ir1 C19 C21 -73.2(6)
C17 Ir1 C19 C21 114.3(7)
C15 Ir1 C19 C21 76.2(5)
C13 Ir1 C19 C21 34.6(5)
Cl1 Ir1 C19 C21 54.3(12)
C1 Ir1 C19 C17 76.1(6)
C8 Ir1 C19 C17 172.5(6)
C15 Ir1 C19 C17 -38.1(5)
C21 Ir1 C19 C17 -114.3(7)
C13 Ir1 C19 C17 -79.6(6)
Cl1 Ir1 C19 C17 -60.0(12)
C1 Ir1 C19 C20 -45.4(18)
C8 Ir1 C19 C20 51.0(18)
C17 Ir1 C19 C20 -121(2)
C15 Ir1 C19 C20 -159.6(19)
C21 Ir1 C19 C20 124(2)
C13 Ir1 C19 C20 158.9(19)
Cl1 Ir1 C19 C20 178.5(14)
C15 C13 C21 C19 -1.8(9)
C14 C13 C21 C19 178.6(8)
Ir1 C13 C21 C19 58.9(6)
C15 C13 C21 C22 179.3(8)
C14 C13 C21 C22 -0.3(14)
Ir1 C13 C21 C22 -119.9(9)
C15 C13 C21 Ir1 -60.7(5)
C14 C13 C21 Ir1 119.7(8)
C17 C19 C21 C13 2.9(9)
C20 C19 C21 C13 170.0(9)
Ir1 C19 C21 C13 -61.9(6)
C17 C19 C21 C22 -178.2(8)
C20 C19 C21 C22 -11.1(14)
Ir1 C19 C21 C22 117.0(9)
C17 C19 C21 Ir1 64.8(5)
C20 C19 C21 Ir1 -128.1(9)
C1 Ir1 C21 C13 138.5(6)
C8 Ir1 C21 C13 -125.7(6)
C19 Ir1 C21 C13 119.6(8)
C17 Ir1 C21 C13 78.6(7)
C15 Ir1 C21 C13 36.1(5)
Cl1 Ir1 C21 C13 -34.6(6)
C1 Ir1 C21 C19 18.9(9)
C8 Ir1 C21 C19 114.8(6)
C17 Ir1 C21 C19 -41.0(6)
C15 Ir1 C21 C19 -83.5(6)
C13 Ir1 C21 C19 -119.6(8)
Cl1 Ir1 C21 C19 -154.2(5)
C1 Ir1 C21 C22 -99.5(12)
C8 Ir1 C21 C22 -3.7(12)
C19 Ir1 C21 C22 -118.5(14)
C17 Ir1 C21 C22 -159.4(13)
C15 Ir1 C21 C22 158.0(13)
C13 Ir1 C21 C22 121.9(14)
Cl1 Ir1 C21 C22 87.3(11)
